data_7002076
loop_
_publ_author_name
'Zinner, Sandra C.'
'Rentzsch, Christoph F.'
'Herdtweck, Eberhardt'
'Herrmann, Wolfgang A.'
'K\"uhn, Fritz E.'

_publ_section_title
;
 N-heterocyclic carbenes of iridium(I): ligand effects on the catalytic
 activity in transfer hydrogenation
;
_journal_issue 35
_journal_name_full 'Dalton Transactions'
_journal_page_first 7055
_journal_paper_doi 10.1039/b906855d
_journal_year 2009
_chemical_absolute_configuration ad
_chemical_formula_moiety 'C13 H22 Cl Ir N2'
_chemical_formula_sum 'C13 H22 Cl Ir N2'
_chemical_formula_weight 434.00
_chemical_name_systematic ?
_space_group_IT_number 19
_symmetry_cell_setting orthorhombic
_symmetry_Int_Tables_number 19
_symmetry_space_group_name_Hall 'P 2ac 2ab'
_symmetry_space_group_name_H-M 'P 21 21 21'
_atom_sites_solution_hydrogens geom
_atom_sites_solution_primary direct
_atom_sites_solution_secondary difmap
_cell_angle_alpha 90
_cell_angle_beta 90
_cell_angle_gamma 90
_cell_formula_units_Z 4
_cell_length_a 7.2573(1)
_cell_length_b 12.3428(1)
_cell_length_c 15.7279(1)
_cell_measurement_reflns_used 47286
_cell_measurement_temperature 153(1)
_cell_measurement_theta_max 25.34
_cell_measurement_theta_min 3.07
_cell_volume 1408.83(2)
_computing_cell_refinement 'CrysAlis (Oxford, 2005)'
_computing_data_collection 'CrysAlis (Oxford, 2005)'
_computing_data_reduction 'CrysAlis (Oxford, 2005)'
_computing_molecular_graphics 'PLATON (Spek, 2007)'
_computing_publication_material 'PLATON (Spek, 2007)'
_computing_structure_refinement 'SHELXL-97 (Sheldrick, 1998)'
_computing_structure_solution 'SIR92 (Altomare, 1994)'
_diffrn_ambient_temperature 153(1)
_diffrn_detector 'CCD plate'
_diffrn_detector_area_resol_mean 16.0
_diffrn_measured_fraction_theta_full 0.999
_diffrn_measured_fraction_theta_max 0.999
_diffrn_measurement_device '\k-geometry diffractometer'
_diffrn_measurement_device_type 'Xcalibur \k-CCD diffractometer'
_diffrn_measurement_method 'phi- and omega-rotation'
_diffrn_radiation_monochromator graphite
_diffrn_radiation_source 'sealed tube, Enhance (Mo) X-ray Source'
_diffrn_radiation_type 'Mo K\a'
_diffrn_radiation_wavelength 0.71073
_diffrn_reflns_av_R_equivalents 0.0302
_diffrn_reflns_av_sigmaI/netI 0.0092
_diffrn_reflns_limit_h_max 8
_diffrn_reflns_limit_h_min -8
_diffrn_reflns_limit_k_max 14
_diffrn_reflns_limit_k_min -14
_diffrn_reflns_limit_l_max 18
_diffrn_reflns_limit_l_min -18
_diffrn_reflns_number 34211
_diffrn_reflns_theta_full 25.34
_diffrn_reflns_theta_max 25.34
_diffrn_reflns_theta_min 3.07
_diffrn_standards_decay_% 0
_exptl_absorpt_coefficient_mu 9.648
_exptl_absorpt_correction_T_max 0.1400
_exptl_absorpt_correction_T_min 0.0226
_exptl_absorpt_correction_type multi-scan
_exptl_absorpt_process_details
;
CrysAlis RED, Oxford Diffraction Ltd.,
Version 1.171.29.9 (release 23-03-2006 CrysAlis171 .NET)
(compiled Mar 23 2006,23:39:28)
Empirical absorption correction using spherical harmonics,
implemented in SCALE3 ABSPACK scaling algorithm.
;
_exptl_crystal_colour orange
_exptl_crystal_density_diffrn 2.046
_exptl_crystal_density_meas ?
_exptl_crystal_density_method none
_exptl_crystal_description fragment
_exptl_crystal_F_000 832
_exptl_crystal_size_max 0.56
_exptl_crystal_size_mid 0.25
_exptl_crystal_size_min 0.20
_refine_diff_density_max 1.150
_refine_diff_density_min -0.595
_refine_diff_density_rms 0.091
_refine_ls_abs_structure_details 'Flack H D (1983), Acta Cryst. A39, 876-881'
_refine_ls_abs_structure_Flack -0.016(8)
_refine_ls_extinction_coef 0.00164(11)
_refine_ls_extinction_expression Fc^*^=kFc[1+0.001xFc^2^\l^3^/sin(2\q)]^-1/4^
_refine_ls_extinction_method SHELXL
_refine_ls_goodness_of_fit_ref 1.174
_refine_ls_hydrogen_treatment constr
_refine_ls_matrix_type full
_refine_ls_number_parameters 157
_refine_ls_number_reflns 2576
_refine_ls_number_restraints 0
_refine_ls_restrained_S_all 1.174
_refine_ls_R_factor_all 0.0151
_refine_ls_R_factor_gt 0.0149
_refine_ls_shift/su_max 0.002
_refine_ls_shift/su_mean 0.000
_refine_ls_structure_factor_coef Fsqd
_refine_ls_weighting_details 'calc w=1/[\s^2^(Fo^2^)+(0.0191P)^2^+2.3014P] where P=(Fo^2^+2Fc^2^)/3'
_refine_ls_weighting_scheme calc
_refine_ls_wR_factor_gt 0.0373
_refine_ls_wR_factor_ref 0.0374
_reflns_number_gt 2559
_reflns_number_total 2576
_reflns_threshold_expression I>2\s(I)
_cod_data_source_file b906855d.txt
_cod_data_source_block RENA-1082-153
_cod_depositor_comments
;
The following automatic conversions were performed:
'_symmetry_cell_setting' value 'Orthorhombic' changed to 'orthorhombic'
according to '/home/saulius/struct/CIF-dictionaries/cif_core.dic'
dictionary named 'cif_core.dic' version 2.4.1 from 2010-06-29.

Automatic conversion script
Id: cif_fix_enum 1527 2010-12-29 10:47:43Z saulius 

The following automatic conversions were performed:

'_exptl_crystal_density_meas' value 'none' was changed to '?' - the
value is perceived as not measured.

Automatic conversion script
Id: cif_fix_values 3008 2015-01-20 13:52:24Z robertas 
;
_cod_database_code 7002076

loop_
_symmetry_equiv_pos_site_id
_symmetry_equiv_pos_as_xyz
1 x,y,z
2 1/2-x,-y,1/2+z
3 1/2+x,1/2-y,-z
4 -x,1/2+y,1/2-z

loop_
_atom_site_aniso_label
_atom_site_aniso_U_11
_atom_site_aniso_U_22
_atom_site_aniso_U_33
_atom_site_aniso_U_23
_atom_site_aniso_U_13
_atom_site_aniso_U_12
Ir 0.0167(1) 0.0180(1) 0.0159(1) 0.0001(1) -0.0001(1) 0.0004(1)
Cl 0.0251(6) 0.0277(5) 0.0262(5) 0.0117(4) -0.0028(4) -0.0001(4)
N1 0.0244(19) 0.0234(18) 0.0205(18) -0.0072(14) 0.0036(14) -0.0038(15)
N2 0.0209(18) 0.0254(19) 0.0253(19) -0.0024(15) 0.0061(15) -0.0053(15)
C1 0.020(2) 0.017(2) 0.0185(19) 0.0090(16) -0.0039(17) 0.0006(18)
C2 0.031(2) 0.024(2) 0.019(2) -0.0025(17) 0.0010(17) 0.0045(18)
C3 0.032(2) 0.025(2) 0.024(2) 0.0010(18) 0.0089(19) 0.0036(19)
C4 0.026(2) 0.031(2) 0.028(2) -0.0056(18) 0.0014(19) -0.0079(18)
C5 0.0245(19) 0.027(2) 0.038(2) 0.0030(18) 0.0033(19) -0.004(3)
C6 0.024(2) 0.027(2) 0.020(2) -0.0020(17) -0.0010(18) 0.0075(18)
C7 0.035(3) 0.021(2) 0.015(2) 0.0007(16) -0.0032(17) 0.0059(18)
C8 0.039(3) 0.032(2) 0.024(2) 0.0032(17) 0.003(2) -0.001(2)
C9 0.051(3) 0.044(3) 0.040(3) 0.006(3) 0.023(3) 0.010(3)
C10 0.029(2) 0.035(3) 0.028(2) -0.003(2) 0.0095(19) 0.009(2)
C11 0.038(3) 0.027(2) 0.028(2) -0.0115(19) -0.0010(19) 0.007(2)
C12 0.053(3) 0.045(3) 0.040(3) -0.019(2) -0.013(3) 0.008(3)
C13 0.038(2) 0.039(3) 0.031(2) -0.005(3) -0.0106(19) 0.001(2)

loop_
_atom_site_label
_atom_site_type_symbol
_atom_site_thermal_displace_type
_atom_site_fract_x
_atom_site_fract_y
_atom_site_fract_z
_atom_site_occupancy
_atom_site_U_iso_or_equiv
_atom_site_calc_flag
_atom_site_refinement_flags
Ir Ir Uani 0.19769(2) 0.51338(1) 0.07177(1) 1.000 0.0169(1) . .
Cl Cl Uani 0.34464(14) 0.40132(9) 0.17197(7) 1.000 0.0263(3) . .
N1 N Uani 0.1644(5) 0.6870(3) 0.2038(2) 1.000 0.0228(11) . .
N2 N Uani -0.0789(5) 0.5858(3) 0.2036(2) 1.000 0.0239(11) . .
C1 C Uani 0.0860(6) 0.6012(3) 0.1669(3) 1.000 0.0185(11) . .
C2 C Uani 0.0477(6) 0.7373(4) 0.2687(3) 1.000 0.0247(12) . .
C3 C Uani -0.1226(6) 0.6658(4) 0.2684(3) 1.000 0.0270(12) . .
C4 C Uani 0.3419(6) 0.7310(4) 0.1827(3) 1.000 0.0283(12) . .
C5 C Uani -0.2156(5) 0.5069(4) 0.1775(3) 1.000 0.0298(11) . .
C6 C Uani -0.0071(6) 0.5693(4) -0.0118(3) 1.000 0.0237(12) . .
C7 C Uani 0.1494(6) 0.6376(4) -0.0176(3) 1.000 0.0237(14) . .
C8 C Uani 0.2821(7) 0.6378(4) -0.0912(3) 1.000 0.0317(14) . .
C9 C Uani 0.4393(8) 0.5593(5) -0.0813(4) 1.000 0.0450(17) . .
C10 C Uani 0.3952(7) 0.4622(4) -0.0251(3) 1.000 0.0307(14) . .
C11 C Uani 0.2415(7) 0.3970(4) -0.0321(3) 1.000 0.0310(14) . .
C12 C Uani 0.1004(9) 0.4110(5) -0.1018(4) 1.000 0.0460(17) . .
C13 C Uani -0.0574(7) 0.4833(4) -0.0761(3) 1.000 0.0360(14) . .
H21 H Uiso 0.01670 0.81300 0.25340 1.000 0.0300 calc R
H22 H Uiso 0.10860 0.73670 0.32510 1.000 0.0300 calc R
H31 H Uiso -0.14180 0.63120 0.32450 1.000 0.0330 calc R
H32 H Uiso -0.23400 0.70770 0.25300 1.000 0.0330 calc R
H41 H Uiso 0.41490 0.73980 0.23470 1.000 0.0420 calc R
H42 H Uiso 0.32610 0.80160 0.15520 1.000 0.0420 calc R
H43 H Uiso 0.40590 0.68160 0.14390 1.000 0.0420 calc R
H51 H Uiso -0.25760 0.46600 0.22720 1.000 0.0450 calc R
H52 H Uiso -0.16100 0.45710 0.13600 1.000 0.0450 calc R
H53 H Uiso -0.32060 0.54430 0.15160 1.000 0.0450 calc R
H61 H Uiso -0.08590 0.57820 0.03600 1.000 0.0280 calc R
H71 H Uiso 0.17200 0.68650 0.02790 1.000 0.0280 calc R
H81 H Uiso 0.21390 0.61990 -0.14380 1.000 0.0380 calc R
H82 H Uiso 0.33300 0.71180 -0.09790 1.000 0.0380 calc R
H91 H Uiso 0.54610 0.59820 -0.05680 1.000 0.0540 calc R
H92 H Uiso 0.47570 0.53280 -0.13830 1.000 0.0540 calc R
H101 H Uiso 0.48100 0.44490 0.01850 1.000 0.0370 calc R
H111 H Uiso 0.22360 0.34110 0.00860 1.000 0.0370 calc R
H121 H Uiso 0.16150 0.44220 -0.15250 1.000 0.0550 calc R
H122 H Uiso 0.05130 0.33900 -0.11780 1.000 0.0550 calc R
H131 H Uiso -0.15700 0.43780 -0.05220 1.000 0.0430 calc R
H132 H Uiso -0.10660 0.51930 -0.12760 1.000 0.0430 calc R

loop_
_atom_type_symbol
_atom_type_description
_atom_type_scat_dispersion_real
_atom_type_scat_dispersion_imag
_atom_type_scat_source
N N 0.0061 0.0033 'International Tables Vol C Tables 4.2.6.8 and 6.1.1.4'
Ir Ir -1.4442 7.9887 'International Tables Vol C Tables 4.2.6.8 and 6.1.1.4'
Cl Cl 0.1484 0.1585 'International Tables Vol C Tables 4.2.6.8 and 6.1.1.4'
H H 0.0000 0.0000 'International Tables Vol C Tables 4.2.6.8 and 6.1.1.4'
C C 0.0033 0.0016 'International Tables Vol C Tables 4.2.6.8 and 6.1.1.4'

loop_
_geom_angle_atom_site_label_1
_geom_angle_atom_site_label_2
_geom_angle_atom_site_label_3
_geom_angle
_geom_angle_site_symmetry_1
_geom_angle_site_symmetry_2
_geom_angle_site_symmetry_3
_geom_angle_publ_flag
Cl Ir C1 90.07(13) . . . yes
Cl Ir C6 158.92(13) . . . yes
Cl Ir C7 161.64(12) . . . yes
Cl Ir C10 89.99(13) . . . yes
Cl Ir C11 92.76(13) . . . yes
C1 Ir C6 90.19(18) . . . yes
C1 Ir C7 92.12(17) . . . yes
C1 Ir C10 159.38(18) . . . yes
C1 Ir C11 163.78(18) . . . yes
C6 Ir C7 39.35(18) . . . yes
C6 Ir C10 97.06(18) . . . yes
C6 Ir C11 81.49(18) . . . yes
C7 Ir C10 81.63(18) . . . yes
C7 Ir C11 90.22(18) . . . yes
C10 Ir C11 36.69(19) . . . yes
C1 N1 C2 113.1(4) . . . yes
C1 N1 C4 125.6(4) . . . yes
C2 N1 C4 121.3(4) . . . yes
C1 N2 C3 113.6(4) . . . yes
C1 N2 C5 125.7(4) . . . yes
C3 N2 C5 120.4(3) . . . yes
Ir C1 N1 125.3(3) . . . yes
Ir C1 N2 127.0(3) . . . yes
N1 C1 N2 107.8(4) . . . yes
N1 C2 C3 102.8(4) . . . yes
N2 C3 C2 102.7(4) . . . yes
Ir C6 C7 70.7(3) . . . yes
Ir C6 C13 111.0(3) . . . yes
C7 C6 C13 124.6(4) . . . no
Ir C7 C6 70.0(3) . . . yes
Ir C7 C8 114.0(3) . . . yes
C6 C7 C8 124.3(4) . . . no
C7 C8 C9 113.8(4) . . . no
C8 C9 C10 114.0(5) . . . no
Ir C10 C9 108.4(3) . . . yes
Ir C10 C11 72.2(3) . . . yes
C9 C10 C11 125.6(5) . . . no
Ir C11 C10 71.1(3) . . . yes
Ir C11 C12 111.5(4) . . . yes
C10 C11 C12 122.6(5) . . . no
C11 C12 C13 112.9(5) . . . no
C6 C13 C12 114.3(4) . . . no
N1 C2 H21 111.00 . . . no
N1 C2 H22 111.00 . . . no
C3 C2 H21 111.00 . . . no
C3 C2 H22 111.00 . . . no
H21 C2 H22 109.00 . . . no
N2 C3 H31 111.00 . . . no
N2 C3 H32 111.00 . . . no
C2 C3 H31 111.00 . . . no
C2 C3 H32 111.00 . . . no
H31 C3 H32 109.00 . . . no
N1 C4 H41 109.00 . . . no
N1 C4 H42 109.00 . . . no
N1 C4 H43 109.00 . . . no
H41 C4 H42 109.00 . . . no
H41 C4 H43 109.00 . . . no
H42 C4 H43 110.00 . . . no
N2 C5 H51 109.00 . . . no
N2 C5 H52 109.00 . . . no
N2 C5 H53 109.00 . . . no
H51 C5 H52 110.00 . . . no
H51 C5 H53 109.00 . . . no
H52 C5 H53 109.00 . . . no
Ir C6 H61 88.00 . . . no
C7 C6 H61 118.00 . . . no
C13 C6 H61 118.00 . . . no
Ir C7 H71 86.00 . . . no
C6 C7 H71 118.00 . . . no
C8 C7 H71 118.00 . . . no
C7 C8 H81 109.00 . . . no
C7 C8 H82 109.00 . . . no
C9 C8 H81 109.00 . . . no
C9 C8 H82 109.00 . . . no
H81 C8 H82 108.00 . . . no
C8 C9 H91 109.00 . . . no
C8 C9 H92 109.00 . . . no
C10 C9 H91 109.00 . . . no
C10 C9 H92 109.00 . . . no
H91 C9 H92 108.00 . . . no
Ir C10 H101 90.00 . . . no
C9 C10 H101 117.00 . . . no
C11 C10 H101 117.00 . . . no
Ir C11 H111 87.00 . . . no
C10 C11 H111 119.00 . . . no
C12 C11 H111 119.00 . . . no
C11 C12 H121 109.00 . . . no
C11 C12 H122 109.00 . . . no
C13 C12 H121 109.00 . . . no
C13 C12 H122 109.00 . . . no
H121 C12 H122 108.00 . . . no
C6 C13 H131 109.00 . . . no
C6 C13 H132 109.00 . . . no
C12 C13 H131 109.00 . . . no
C12 C13 H132 109.00 . . . no
H131 C13 H132 108.00 . . . no

loop_
_geom_bond_atom_site_label_1
_geom_bond_atom_site_label_2
_geom_bond_distance
_geom_bond_site_symmetry_1
_geom_bond_site_symmetry_2
_geom_bond_publ_flag
Ir Cl 2.3524(11) . . yes
Ir C1 2.018(4) . . yes
Ir C6 2.101(5) . . yes
Ir C7 2.109(5) . . yes
Ir C10 2.185(5) . . yes
Ir C11 2.199(5) . . yes
N1 C1 1.335(5) . . yes
N1 C2 1.465(6) . . yes
N1 C4 1.437(6) . . yes
N2 C1 1.342(6) . . yes
N2 C3 1.454(6) . . yes
N2 C5 1.450(6) . . yes
C2 C3 1.519(6) . . no
C6 C7 1.417(6) . . no
C6 C13 1.511(7) . . no
C7 C8 1.506(7) . . no
C8 C9 1.505(8) . . no
C9 C10 1.523(8) . . no
C10 C11 1.380(7) . . no
C11 C12 1.510(8) . . no
C12 C13 1.507(8) . . no
C2 H21 0.9900 . . no
C2 H22 0.9900 . . no
C3 H31 0.9900 . . no
C3 H32 0.9900 . . no
C4 H41 0.9800 . . no
C4 H42 0.9800 . . no
C4 H43 0.9800 . . no
C5 H51 0.9800 . . no
C5 H52 0.9800 . . no
C5 H53 0.9800 . . no
C6 H61 0.9500 . . no
C7 H71 0.9500 . . no
C8 H81 0.9900 . . no
C8 H82 0.9900 . . no
C9 H91 0.9900 . . no
C9 H92 0.9900 . . no
C10 H101 0.9500 . . no
C11 H111 0.9500 . . no
C12 H121 0.9900 . . no
C12 H122 0.9900 . . no
C13 H131 0.9900 . . no
C13 H132 0.9900 . . no
